data_1507180
loop_
_publ_author_name
'Sather, Aaron C.'
'Berryman, Orion B.'
'Rebek, Jr, Julius'

_publ_section_title
;
 Synthesis of fused indazole ring systems and application to nigeglanine
 hydrobromide.
;
_journal_issue 6
_journal_name_full 'Organic letters'
_journal_page_first 1600
_journal_page_last 1603
_journal_paper_doi 10.1021/ol300303s
_journal_volume 14
_journal_year 2012
_chemical_formula_moiety 'C9 H10 Br2 N2 O2'
_chemical_formula_sum 'C9 H10 Br2 N2 O2'
_chemical_formula_weight 338.00
_space_group_crystal_system monoclinic
_space_group_IT_number 14
_space_group_name_Hall '-P 2yn'
_space_group_name_H-M_alt 'P 1 21/n 1'
_symmetry_space_group_name_Hall '-P 2yn'
_symmetry_space_group_name_H-M 'P 1 21/n 1'
_atom_sites_solution_hydrogens geom
_atom_sites_solution_primary direct
_atom_sites_solution_secondary difmap
_cell_angle_alpha 90
_cell_angle_beta 97.943(2)
_cell_angle_gamma 90
_cell_formula_units_Z 4
_cell_length_a 6.6859(4)
_cell_length_b 15.6593(10)
_cell_length_c 10.8980(7)
_cell_measurement_reflns_used 7136
_cell_measurement_temperature 100.(2)
_cell_measurement_theta_max 66.7215
_cell_measurement_theta_min 6.9868
_cell_volume 1130.04(12)
_computing_cell_refinement 'SAINT V7.68A (Bruker AXS, 2009)'
_computing_data_collection 'Bruker Instrument Service v2011.4.0.0'
_computing_data_reduction 'SAINT V7.68A (Bruker AXS, 2009)'
_computing_structure_refinement 'SHELXL-97 (Sheldrick, 2008)'
_computing_structure_solution 'SHELXS-97 (Sheldrick, 2008)'
_diffrn_ambient_temperature 100.(2)
_diffrn_detector_area_resol_mean 8.3333
_diffrn_measured_fraction_theta_full 0.988
_diffrn_measured_fraction_theta_max 0.988
_diffrn_measurement_device_type 'Bruker APEX II CCD'
_diffrn_measurement_method '\f and \w scans'
_diffrn_radiation_type 'Cu K\a'
_diffrn_radiation_wavelength 1.54178
_diffrn_reflns_av_R_equivalents 0.0265
_diffrn_reflns_av_sigmaI/netI 0.0175
_diffrn_reflns_limit_h_max 7
_diffrn_reflns_limit_h_min -5
_diffrn_reflns_limit_k_max 17
_diffrn_reflns_limit_k_min -18
_diffrn_reflns_limit_l_max 12
_diffrn_reflns_limit_l_min -12
_diffrn_reflns_number 8634
_diffrn_reflns_theta_full 67.14
_diffrn_reflns_theta_max 67.14
_diffrn_reflns_theta_min 6.99
_diffrn_source 'Incoatec ImuS micro-focus source with MX mirrors'
_exptl_absorpt_coefficient_mu 8.980
_exptl_absorpt_correction_T_max 0.47
_exptl_absorpt_correction_T_min 0.36
_exptl_absorpt_correction_type multi-scan
_exptl_absorpt_process_details 'SADABS V2008/1 (Bruker AXS)'
_exptl_crystal_colour 'clear colourless'
_exptl_crystal_density_diffrn 1.993
_exptl_crystal_density_method 'not measured'
_exptl_crystal_description 'rectangular bar'
_exptl_crystal_F_000 660
_exptl_crystal_size_max 0.200
_exptl_crystal_size_mid 0.100
_exptl_crystal_size_min 0.100
_refine_diff_density_max 0.509
_refine_diff_density_min -0.720
_refine_ls_extinction_method none
_refine_ls_goodness_of_fit_ref 0.988
_refine_ls_hydrogen_treatment constr
_refine_ls_matrix_type full
_refine_ls_number_parameters 140
_refine_ls_number_reflns 1985
_refine_ls_number_restraints 0
_refine_ls_restrained_S_all 0.988
_refine_ls_R_factor_all 0.0255
_refine_ls_R_factor_gt 0.0249
_refine_ls_shift/su_max 0.025
_refine_ls_shift/su_mean 0.004
_refine_ls_structure_factor_coef Fsqd
_refine_ls_weighting_details 'calc w=1/[\s^2^(Fo^2^)+(0.0463P)^2^+1.3332P] where P=(Fo^2^+2Fc^2^)/3'
_refine_ls_weighting_scheme calc
_refine_ls_wR_factor_gt 0.0695
_refine_ls_wR_factor_ref 0.0702
_reflns_number_gt 1940
_reflns_number_total 1985
_reflns_threshold_expression >2sigma(I)
_cod_data_source_file ol300303s_si_003.cif
_cod_data_source_block I
_cod_database_code 1507180

loop_
_space_group_symop_operation_xyz
'x, y, z'
'-x+1/2, y+1/2, -z+1/2'
'-x, -y, -z'
'x-1/2, -y-1/2, z-1/2'

loop_
_atom_site_type_symbol
_atom_site_label
_atom_site_fract_x
_atom_site_fract_y
_atom_site_fract_z
_atom_site_U_iso_or_equiv
_atom_site_adp_type
_atom_site_calc_flag
_atom_site_refinement_flags
_atom_site_occupancy
Br Br1 0.20984(4) 0.83167(18) 0.59449(3) 0.03315(12) Uani d . 1
Br Br2 0.45576(5) 0.500009(16) 0.73466(3) 0.03112(12) Uani d . 1
O O1 1.1205(3) 0.63430(12) 0.35539(17) 0.0295(4) Uani d . 1
H H1 1.193 0.592 0.357 0.044 Uiso calc R 1
O O2 0.7762(3) 0.53488(11) 0.57405(17) 0.0269(4) Uani d . 1
H H2 0.8739 0.5474 0.5397 0.04 Uiso calc R 1
N N1 0.9703(3) 0.62057(13) 0.43055(19) 0.0245(4) Uani d . 1
N N2 0.5930(3) 0.82329(13) 0.4417(2) 0.0262(5) Uani d . 1
C C1 0.3978(4) 0.74201(16) 0.5841(2) 0.0244(5) Uani d . 1
C C2 0.5542(4) 0.74951(16) 0.5114(2) 0.0223(5) Uani d . 1
C C3 0.6840(4) 0.67859(15) 0.5082(2) 0.0218(5) Uani d . 1
C C4 0.8523(4) 0.68418(16) 0.4341(2) 0.0240(5) Uani d . 1
H H4 0.872 0.7337 0.3902 0.029 Uiso calc R 1
C C5 0.4963(4) 0.60047(16) 0.6449(2) 0.0250(5) Uani d . 1
C C6 0.3690(4) 0.66889(15) 0.6504(2) 0.0264(5) Uani d . 1
H H6 0.2645 0.666 0.6984 0.032 Uiso calc R 1
C C7 0.6545(4) 0.60339(15) 0.5749(2) 0.0233(5) Uani d . 1
C C8 0.4366(5) 0.8437(2) 0.3379(3) 0.0368(7) Uani d . 1
H H8A 0.4098 0.7943 0.2861 0.055 Uiso calc R 1
H H8B 0.4822 0.8896 0.2904 0.055 Uiso calc R 1
H H8C 0.3152 0.8606 0.3693 0.055 Uiso calc R 1
C C9 0.6667(4) 0.89691(17) 0.5173(3) 0.0331(6) Uani d . 1
H H9A 0.5567 0.9223 0.5523 0.05 Uiso calc R 1
H H9B 0.7228 0.9381 0.4665 0.05 Uiso calc R 1
H H9C 0.7688 0.8787 0.5827 0.05 Uiso calc R 1

loop_
_atom_site_aniso_label
_atom_site_aniso_U_11
_atom_site_aniso_U_22
_atom_site_aniso_U_33
_atom_site_aniso_U_12
_atom_site_aniso_U_13
_atom_site_aniso_U_23
Br1 0.03458(19) 0.03038(18) 0.03586(19) 0.00833(10) 0.00970(13) -0.00232(11)
Br2 0.0428(2) 0.02481(18) 0.02682(18) -0.00261(10) 0.00865(13) 0.00321(10)
O1 0.0321(10) 0.0281(9) 0.0309(10) 0.0059(8) 0.0133(8) 0.0024(8)
O2 0.0333(10) 0.0216(9) 0.0268(9) 0.0062(7) 0.0079(7) 0.0029(7)
N1 0.0273(11) 0.0247(10) 0.0224(10) 0.0012(9) 0.0067(8) -0.0002(8)
N2 0.0313(12) 0.0208(10) 0.0263(11) 0.0046(8) 0.0033(9) 0.0038(8)
C1 0.0264(12) 0.0223(12) 0.0243(12) 0.0046(10) 0.0027(9) -0.0036(9)
C2 0.0254(12) 0.0212(12) 0.0193(11) 0.0008(10) -0.0007(9) -0.0011(9)
C3 0.0264(13) 0.0213(11) 0.0171(11) 0.0015(9) 0.0002(9) -0.0020(9)
C4 0.0305(13) 0.0214(11) 0.0197(12) 0.0006(10) 0.0016(10) 0.0001(9)
C5 0.0323(13) 0.0221(12) 0.0201(11) -0.0032(10) 0.0015(10) 0.0014(9)
C6 0.0279(13) 0.0285(14) 0.0236(13) -0.0015(10) 0.0057(10) -0.0051(10)
C7 0.0288(12) 0.0210(12) 0.0189(11) 0.0027(10) -0.0009(9) -0.0025(9)
C8 0.0373(16) 0.0432(16) 0.0294(15) 0.0088(12) 0.0028(12) 0.0104(12)
C9 0.0355(15) 0.0215(12) 0.0433(16) 0.0010(11) 0.0087(12) -0.0007(11)

loop_
_atom_type_symbol
_atom_type_description
_atom_type_scat_dispersion_real
_atom_type_scat_dispersion_imag
_atom_type_scat_source
C C 0.0181 0.0091 'International Tables Vol C Tables 4.2.6.8 and 6.1.1.4'
H H 0.0000 0.0000 'International Tables Vol C Tables 4.2.6.8 and 6.1.1.4'
N N 0.0311 0.0180 'International Tables Vol C Tables 4.2.6.8 and 6.1.1.4'
O O 0.0492 0.0322 'International Tables Vol C Tables 4.2.6.8 and 6.1.1.4'
Br Br -0.6763 1.2805 'International Tables Vol C Tables 4.2.6.8 and 6.1.1.4'

loop_
_geom_angle_atom_site_label_1
_geom_angle_atom_site_label_2
_geom_angle_atom_site_label_3
_geom_angle
N1 O1 H1 109.5
C7 O2 H2 109.5
C4 N1 O1 113.3(2)
C2 N2 C9 114.3(2)
C2 N2 C8 115.1(2)
C9 N2 C8 114.3(2)
C6 C1 C2 122.3(2)
C6 C1 Br1 116.10(19)
C2 C1 Br1 121.60(19)
C1 C2 C3 117.2(2)
C1 C2 N2 125.0(2)
C3 C2 N2 117.8(2)
C7 C3 C2 120.9(2)
C7 C3 C4 120.2(2)
C2 C3 C4 118.9(2)
N1 C4 C3 119.5(2)
N1 C4 H4 120.3
C3 C4 H4 120.3
C6 C5 C7 121.5(2)
C6 C5 Br2 119.43(19)
C7 C5 Br2 119.10(19)
C5 C6 C1 119.4(2)
C5 C6 H6 120.3
C1 C6 H6 120.3
O2 C7 C5 119.0(2)
O2 C7 C3 122.2(2)
C5 C7 C3 118.8(2)
N2 C8 H8A 109.5
N2 C8 H8B 109.5
H8A C8 H8B 109.5
N2 C8 H8C 109.5
H8A C8 H8C 109.5
H8B C8 H8C 109.5
N2 C9 H9A 109.5
N2 C9 H9B 109.5
H9A C9 H9B 109.5
N2 C9 H9C 109.5
H9A C9 H9C 109.5
H9B C9 H9C 109.5

loop_
_geom_bond_atom_site_label_1
_geom_bond_atom_site_label_2
_geom_bond_distance
Br1 C1 1.898(2)
Br2 C5 1.892(2)
O1 N1 1.397(3)
O1 H1 0.82
O2 C7 1.347(3)
O2 H2 0.82
N1 C4 1.275(3)
N2 C2 1.426(3)
N2 C9 1.462(3)
N2 C8 1.466(4)
C1 C6 1.382(4)
C1 C2 1.401(4)
C2 C3 1.413(3)
C3 C7 1.412(3)
C3 C4 1.476(4)
C4 H4 0.93
C5 C6 1.375(4)
C5 C7 1.387(4)
C6 H6 0.93
C8 H8A 0.96
C8 H8B 0.96
C8 H8C 0.96
C9 H9A 0.96
C9 H9B 0.96
C9 H9C 0.96
